data_7021559
loop_
_publ_author_name
'Sgro, Michael J.'
'Stephan, Douglas W.'

_publ_section_title
;
 Synthesis and reactivity of ruthenium tridentate bis-phosphinite ligand
 complexes.
;
_journal_issue 29
_journal_name_full 'Dalton transactions (Cambridge, England : 2003)'
_journal_page_first 10460
_journal_page_last 10472
_journal_paper_doi 10.1039/c3dt51065d
_journal_volume 42
_journal_year 2013
_chemical_formula_sum 'C17 H38 Cl N O3 P2 Ru'
_chemical_formula_weight 502.94
_space_group_IT_number 15
_symmetry_cell_setting monoclinic
_symmetry_space_group_name_Hall '-C 2yc'
_symmetry_space_group_name_H-M 'C 1 2/c 1'
_atom_sites_solution_hydrogens geom
_atom_sites_solution_primary direct
_atom_sites_solution_secondary difmap
_audit_creation_method SHELXL-97
_cell_angle_alpha 90.00
_cell_angle_beta 126.0750(10)
_cell_angle_gamma 90.00
_cell_formula_units_Z 8
_cell_length_a 18.4105(7)
_cell_length_b 20.4109(8)
_cell_length_c 15.1460(6)
_cell_measurement_reflns_used 9975
_cell_measurement_temperature 150(2)
_cell_measurement_theta_max 27.51
_cell_measurement_theta_min 2.60
_cell_volume 4600.1(3)
_computing_cell_refinement 'Bruker SMART'
_computing_data_collection 'Bruker SMART'
_computing_data_reduction 'Bruker SAINT'
_computing_molecular_graphics 'Bruker SHELXTL'
_computing_publication_material 'Bruker SHELXTL'
_computing_structure_refinement 'SHELXL-97 (Sheldrick, 1997)'
_computing_structure_solution 'SHELXS-97 (Sheldrick, 1990)'
_diffrn_ambient_temperature 150(2)
_diffrn_measured_fraction_theta_full 1.000
_diffrn_measured_fraction_theta_max 0.997
_diffrn_measurement_device_type 'CCD area detector'
_diffrn_measurement_method 'phi and omega scans'
_diffrn_radiation_monochromator graphite
_diffrn_radiation_source 'fine-focus sealed tube'
_diffrn_radiation_type MoK\a
_diffrn_radiation_wavelength 0.71073
_diffrn_reflns_av_R_equivalents 0.0322
_diffrn_reflns_av_unetI/netI 0.0220
_diffrn_reflns_limit_h_max 23
_diffrn_reflns_limit_h_min -23
_diffrn_reflns_limit_k_max 26
_diffrn_reflns_limit_k_min -26
_diffrn_reflns_limit_l_max 19
_diffrn_reflns_limit_l_min -19
_diffrn_reflns_number 35094
_diffrn_reflns_theta_full 25.00
_diffrn_reflns_theta_max 27.52
_diffrn_reflns_theta_min 1.69
_exptl_absorpt_coefficient_mu 0.952
_exptl_absorpt_correction_T_max 0.7456
_exptl_absorpt_correction_T_min 0.6868
_exptl_absorpt_correction_type multi-scan
_exptl_absorpt_process_details SADABS
_exptl_crystal_colour colourless
_exptl_crystal_density_diffrn 1.452
_exptl_crystal_density_method 'not measured'
_exptl_crystal_description block
_exptl_crystal_F_000 2096
_exptl_crystal_size_max 0.20
_exptl_crystal_size_mid 0.17
_exptl_crystal_size_min 0.15
_refine_diff_density_max 0.413
_refine_diff_density_min -0.364
_refine_diff_density_rms 0.055
_refine_ls_extinction_method none
_refine_ls_goodness_of_fit_ref 1.023
_refine_ls_hydrogen_treatment mixed
_refine_ls_matrix_type full
_refine_ls_number_parameters 230
_refine_ls_number_reflns 5287
_refine_ls_number_restraints 0
_refine_ls_restrained_S_all 1.023
_refine_ls_R_factor_all 0.0250
_refine_ls_R_factor_gt 0.0198
_refine_ls_shift/su_max 0.003
_refine_ls_shift/su_mean 0.000
_refine_ls_structure_factor_coef Fsqd
_refine_ls_weighting_details 'calc w=1/[\s^2^(Fo^2^)+(0.0192P)^2^+5.2099P] where P=(Fo^2^+2Fc^2^)/3'
_refine_ls_weighting_scheme calc
_refine_ls_wR_factor_gt 0.0467
_refine_ls_wR_factor_ref 0.0489
_reflns_number_gt 4698
_reflns_number_total 5287
_reflns_threshold_expression >2sigma(I)
_cod_data_source_file c3dt51065d.txt
_cod_data_source_block mjs086_0m_Compound_14
_cod_depositor_comments
;
The following automatic conversions were performed:

'_symmetry_cell_setting' value 'Monoclinic' changed to 'monoclinic'
according to /home/saulius/struct/CIF-dictionaries/cif_core.dic
dictionary named 'cif_core.dic' version 2.4.2 from 2011-04-26.

Automatic conversion script
Id: cif_fix_values 1891 2012-01-12 08:04:46Z andrius 
;
_cod_original_sg_symbol_H-M C2/c
_cod_database_code 7021559

loop_
_symmetry_equiv_pos_as_xyz
'x, y, z'
'-x, y, -z+1/2'
'x+1/2, y+1/2, z'
'-x+1/2, y+1/2, -z+1/2'
'-x, -y, -z'
'x, -y, z-1/2'
'-x+1/2, -y+1/2, -z'
'x+1/2, -y+1/2, z-1/2'

loop_
_atom_site_label
_atom_site_type_symbol
_atom_site_fract_x
_atom_site_fract_y
_atom_site_fract_z
_atom_site_U_iso_or_equiv
_atom_site_adp_type
_atom_site_occupancy
_atom_site_symmetry_multiplicity
_atom_site_calc_flag
_atom_site_refinement_flags
Ru1 Ru 0.313855(8) 0.230522(6) 0.829708(10) 0.01601(4) Uani 1 1 d .
Cl1 Cl 0.37105(3) 0.24588(2) 1.02784(3) 0.02380(9) Uani 1 1 d .
P1 P 0.29585(3) 0.11808(2) 0.83386(3) 0.01842(9) Uani 1 1 d .
P2 P 0.32204(3) 0.33813(2) 0.78523(3) 0.01861(9) Uani 1 1 d .
O1 O 0.19384(8) 0.09400(6) 0.78304(10) 0.0273(3) Uani 1 1 d .
O2 O 0.25096(8) 0.39051(6) 0.77700(10) 0.0244(3) Uani 1 1 d .
O3 O 0.49685(9) 0.21514(7) 0.88271(13) 0.0400(3) Uani 1 1 d .
N1 N 0.18259(9) 0.24889(7) 0.80062(11) 0.0204(3) Uani 1 1 d .
H1B H 0.1961 0.2473 0.8702 0.024 Uiso 1 1 calc R
C1 C 0.35828(12) 0.07960(9) 0.97016(14) 0.0276(4) Uani 1 1 d .
H1A H 0.3384 0.1031 1.0105 0.033 Uiso 1 1 calc R
C2 C 0.31046(12) 0.06380(8) 0.74827(14) 0.0263(4) Uani 1 1 d .
H2A H 0.3057 0.0177 0.7666 0.032 Uiso 1 1 calc R
C3 C 0.42982(12) 0.38218(8) 0.87634(14) 0.0270(4) Uani 1 1 d .
H3A H 0.4789 0.3520 0.8922 0.032 Uiso 1 1 calc R
C4 C 0.29494(11) 0.34998(8) 0.64858(13) 0.0231(3) Uani 1 1 d .
H4A H 0.3019 0.3977 0.6402 0.028 Uiso 1 1 calc R
C5 C 0.13705(12) 0.13359(9) 0.79732(16) 0.0301(4) Uani 1 1 d .
H5A H 0.1683 0.1418 0.8763 0.036 Uiso 1 1 calc R
H5B H 0.0815 0.1088 0.7708 0.036 Uiso 1 1 calc R
C6 C 0.11164(11) 0.19820(9) 0.73897(14) 0.0277(4) Uani 1 1 d .
H6A H 0.0997 0.1919 0.6667 0.033 Uiso 1 1 calc R
H6B H 0.0555 0.2140 0.7266 0.033 Uiso 1 1 calc R
C7 C 0.20230(12) 0.37062(9) 0.81987(15) 0.0284(4) Uani 1 1 d .
H7A H 0.1670 0.4083 0.8168 0.034 Uiso 1 1 calc R
H7B H 0.2458 0.3582 0.8975 0.034 Uiso 1 1 calc R
C8 C 0.13950(11) 0.31383(9) 0.75860(15) 0.0269(4) Uani 1 1 d .
H8A H 0.0881 0.3171 0.7630 0.032 Uiso 1 1 calc R
H8B H 0.1155 0.3171 0.6806 0.032 Uiso 1 1 calc R
C9 C 0.45963(13) 0.08970(10) 1.03762(15) 0.0380(5) Uani 1 1 d .
H9A H 0.4885 0.0682 1.1087 0.057 Uiso 1 1 calc R
H9B H 0.4731 0.1367 1.0486 0.057 Uiso 1 1 calc R
H9C H 0.4825 0.0707 0.9990 0.057 Uiso 1 1 calc R
C10 C 0.33440(17) 0.00782(10) 0.96795(17) 0.0472(6) Uani 1 1 d .
H10A H 0.3697 -0.0094 1.0427 0.071 Uiso 1 1 calc R
H10B H 0.3479 -0.0173 0.9242 0.071 Uiso 1 1 calc R
H10C H 0.2702 0.0041 0.9356 0.071 Uiso 1 1 calc R
C11 C 0.23518(14) 0.07425(11) 0.62728(15) 0.0399(5) Uani 1 1 d .
H11A H 0.2440 0.0447 0.5833 0.060 Uiso 1 1 calc R
H11B H 0.2362 0.1198 0.6074 0.060 Uiso 1 1 calc R
H11C H 0.1771 0.0650 0.6136 0.060 Uiso 1 1 calc R
C12 C 0.40163(14) 0.07081(12) 0.76817(18) 0.0432(5) Uani 1 1 d .
H12A H 0.4050 0.0404 0.7207 0.065 Uiso 1 1 calc R
H12B H 0.4496 0.0607 0.8447 0.065 Uiso 1 1 calc R
H12C H 0.4088 0.1158 0.7519 0.065 Uiso 1 1 calc R
C13 C 0.44426(14) 0.39661(10) 0.98471(15) 0.0384(5) Uani 1 1 d .
H13A H 0.5016 0.4195 1.0337 0.058 Uiso 1 1 calc R
H13B H 0.4453 0.3554 1.0186 0.058 Uiso 1 1 calc R
H13C H 0.3951 0.4242 0.9714 0.058 Uiso 1 1 calc R
C14 C 0.43873(14) 0.44528(10) 0.82885(17) 0.0371(5) Uani 1 1 d .
H14A H 0.4980 0.4647 0.8817 0.056 Uiso 1 1 calc R
H14B H 0.3919 0.4763 0.8134 0.056 Uiso 1 1 calc R
H14C H 0.4320 0.4352 0.7611 0.056 Uiso 1 1 calc R
C15 C 0.36105(13) 0.31270(10) 0.63710(15) 0.0319(4) Uani 1 1 d .
H15A H 0.3454 0.3197 0.5637 0.048 Uiso 1 1 calc R
H15B H 0.3580 0.2658 0.6485 0.048 Uiso 1 1 calc R
H15C H 0.4222 0.3287 0.6917 0.048 Uiso 1 1 calc R
C16 C 0.19774(12) 0.33114(9) 0.55818(14) 0.0288(4) Uani 1 1 d .
H16A H 0.1861 0.3377 0.4868 0.043 Uiso 1 1 calc R
H16B H 0.1568 0.3586 0.5635 0.043 Uiso 1 1 calc R
H16C H 0.1880 0.2850 0.5663 0.043 Uiso 1 1 calc R
C17 C 0.42549(12) 0.21934(8) 0.86090(14) 0.0236(4) Uani 1 1 d .
H38 H 0.2669(12) 0.2173(9) 0.7070(15) 0.026(5) Uiso 1 1 d .

loop_
_atom_site_aniso_label
_atom_site_aniso_U_11
_atom_site_aniso_U_22
_atom_site_aniso_U_33
_atom_site_aniso_U_23
_atom_site_aniso_U_13
_atom_site_aniso_U_12
Ru1 0.01295(7) 0.01656(7) 0.01621(6) 0.00010(5) 0.00730(5) 0.00119(5)
Cl1 0.02011(19) 0.0298(2) 0.01785(18) -0.00240(15) 0.00918(16) 0.00003(16)
P1 0.0179(2) 0.0181(2) 0.01823(19) -0.00094(15) 0.01012(17) -0.00189(16)
P2 0.0165(2) 0.0162(2) 0.01970(19) -0.00048(15) 0.00876(17) 0.00162(15)
O1 0.0210(6) 0.0271(7) 0.0336(7) -0.0106(5) 0.0160(5) -0.0074(5)
O2 0.0250(6) 0.0187(6) 0.0303(6) 0.0031(5) 0.0167(5) 0.0060(5)
O3 0.0230(7) 0.0358(8) 0.0626(10) 0.0101(7) 0.0261(7) 0.0071(6)
N1 0.0148(6) 0.0254(7) 0.0187(6) 0.0005(5) 0.0086(6) 0.0023(6)
C1 0.0341(10) 0.0233(9) 0.0219(8) 0.0010(7) 0.0145(8) -0.0048(8)
C2 0.0348(10) 0.0195(9) 0.0284(9) -0.0023(7) 0.0207(8) -0.0004(7)
C3 0.0200(8) 0.0190(9) 0.0315(9) -0.0039(7) 0.0094(7) -0.0018(7)
C4 0.0233(9) 0.0214(9) 0.0228(8) 0.0028(6) 0.0126(7) 0.0010(7)
C5 0.0238(9) 0.0338(10) 0.0381(10) -0.0088(8) 0.0213(8) -0.0083(8)
C6 0.0138(8) 0.0362(10) 0.0279(9) -0.0059(8) 0.0094(7) -0.0027(7)
C7 0.0318(10) 0.0270(10) 0.0334(9) 0.0039(7) 0.0230(8) 0.0118(8)
C8 0.0199(8) 0.0305(10) 0.0306(9) 0.0089(7) 0.0150(7) 0.0099(7)
C9 0.0331(11) 0.0306(11) 0.0279(9) 0.0058(8) 0.0054(8) 0.0005(8)
C10 0.0625(15) 0.0323(11) 0.0350(11) 0.0063(9) 0.0222(11) -0.0153(10)
C11 0.0428(12) 0.0519(13) 0.0260(9) -0.0105(9) 0.0208(9) -0.0045(10)
C12 0.0395(12) 0.0533(14) 0.0436(12) -0.0080(10) 0.0283(10) 0.0082(10)
C13 0.0374(11) 0.0289(10) 0.0273(9) -0.0061(8) 0.0070(9) -0.0096(9)
C14 0.0351(11) 0.0281(10) 0.0426(11) -0.0051(8) 0.0198(9) -0.0105(8)
C15 0.0329(10) 0.0378(11) 0.0303(9) 0.0024(8) 0.0216(8) 0.0037(8)
C16 0.0272(9) 0.0319(10) 0.0200(8) 0.0042(7) 0.0098(7) 0.0011(8)
C17 0.0233(9) 0.0172(8) 0.0279(8) 0.0035(6) 0.0137(7) 0.0019(7)

loop_
_atom_type_symbol
_atom_type_description
_atom_type_scat_dispersion_real
_atom_type_scat_dispersion_imag
_atom_type_scat_source
C C 0.0033 0.0016 'International Tables Vol C Tables 4.2.6.8 and 6.1.1.4'
H H 0.0000 0.0000 'International Tables Vol C Tables 4.2.6.8 and 6.1.1.4'
N N 0.0061 0.0033 'International Tables Vol C Tables 4.2.6.8 and 6.1.1.4'
O O 0.0106 0.0060 'International Tables Vol C Tables 4.2.6.8 and 6.1.1.4'
P P 0.1023 0.0942 'International Tables Vol C Tables 4.2.6.8 and 6.1.1.4'
Cl Cl 0.1484 0.1585 'International Tables Vol C Tables 4.2.6.8 and 6.1.1.4'
Ru Ru -1.2594 0.8363 'International Tables Vol C Tables 4.2.6.8 and 6.1.1.4'

loop_
_geom_angle_atom_site_label_1
_geom_angle_atom_site_label_2
_geom_angle_atom_site_label_3
_geom_angle
C17 Ru1 N1 176.25(7)
C17 Ru1 P1 91.51(5)
N1 Ru1 P1 90.93(4)
C17 Ru1 P2 86.46(5)
N1 Ru1 P2 91.81(4)
P1 Ru1 P2 166.818(15)
C17 Ru1 Cl1 95.09(6)
N1 Ru1 Cl1 81.92(4)
P1 Ru1 Cl1 93.221(14)
P2 Ru1 Cl1 99.930(15)
C17 Ru1 H38 92.1(7)
N1 Ru1 H38 91.0(7)
P1 Ru1 H38 82.6(7)
P2 Ru1 H38 84.4(7)
Cl1 Ru1 H38 171.8(7)
O1 P1 C2 95.24(7)
O1 P1 C1 100.68(8)
C2 P1 C1 106.17(8)
O1 P1 Ru1 115.33(5)
C2 P1 Ru1 119.51(6)
C1 P1 Ru1 116.46(6)
O2 P2 C4 98.84(7)
O2 P2 C3 101.40(7)
C4 P2 C3 103.69(8)
O2 P2 Ru1 116.95(5)
C4 P2 Ru1 115.42(6)
C3 P2 Ru1 117.79(6)
C5 O1 P1 119.86(11)
C7 O2 P2 117.60(10)
C8 N1 C6 107.60(13)
C8 N1 Ru1 118.78(11)
C6 N1 Ru1 117.28(10)
C8 N1 H1B 103.7
C6 N1 H1B 103.7
Ru1 N1 H1B 103.7
C9 C1 C10 111.60(17)
C9 C1 P1 113.74(13)
C10 C1 P1 113.76(13)
C9 C1 H1A 105.6
C10 C1 H1A 105.6
P1 C1 H1A 105.6
C12 C2 C11 109.82(16)
C12 C2 P1 113.82(13)
C11 C2 P1 110.79(13)
C12 C2 H2A 107.4
C11 C2 H2A 107.4
P1 C2 H2A 107.4
C13 C3 C14 110.09(15)
C13 C3 P2 109.04(13)
C14 C3 P2 115.02(13)
C13 C3 H3A 107.5
C14 C3 H3A 107.5
P2 C3 H3A 107.5
C16 C4 C15 111.29(15)
C16 C4 P2 111.95(12)
C15 C4 P2 110.87(12)
C16 C4 H4A 107.5
C15 C4 H4A 107.5
P2 C4 H4A 107.5
O1 C5 C6 114.10(15)
O1 C5 H5A 108.7
C6 C5 H5A 108.7
O1 C5 H5B 108.7
C6 C5 H5B 108.7
H5A C5 H5B 107.6
N1 C6 C5 112.81(14)
N1 C6 H6A 109.0
C5 C6 H6A 109.0
N1 C6 H6B 109.0
C5 C6 H6B 109.0
H6A C6 H6B 107.8
O2 C7 C8 113.20(14)
O2 C7 H7A 108.9
C8 C7 H7A 108.9
O2 C7 H7B 108.9
C8 C7 H7B 108.9
H7A C7 H7B 107.8
N1 C8 C7 113.59(14)
N1 C8 H8A 108.8
C7 C8 H8A 108.8
N1 C8 H8B 108.8
C7 C8 H8B 108.8
H8A C8 H8B 107.7
C1 C9 H9A 109.5
C1 C9 H9B 109.5
H9A C9 H9B 109.5
C1 C9 H9C 109.5
H9A C9 H9C 109.5
H9B C9 H9C 109.5
C1 C10 H10A 109.5
C1 C10 H10B 109.5
H10A C10 H10B 109.5
C1 C10 H10C 109.5
H10A C10 H10C 109.5
H10B C10 H10C 109.5
C2 C11 H11A 109.5
C2 C11 H11B 109.5
H11A C11 H11B 109.5
C2 C11 H11C 109.5
H11A C11 H11C 109.5
H11B C11 H11C 109.5
C2 C12 H12A 109.5
C2 C12 H12B 109.5
H12A C12 H12B 109.5
C2 C12 H12C 109.5
H12A C12 H12C 109.5
H12B C12 H12C 109.5
C3 C13 H13A 109.5
C3 C13 H13B 109.5
H13A C13 H13B 109.5
C3 C13 H13C 109.5
H13A C13 H13C 109.5
H13B C13 H13C 109.5
C3 C14 H14A 109.5
C3 C14 H14B 109.5
H14A C14 H14B 109.5
C3 C14 H14C 109.5
H14A C14 H14C 109.5
H14B C14 H14C 109.5
C4 C15 H15A 109.5
C4 C15 H15B 109.5
H15A C15 H15B 109.5
C4 C15 H15C 109.5
H15A C15 H15C 109.5
H15B C15 H15C 109.5
C4 C16 H16A 109.5
C4 C16 H16B 109.5
H16A C16 H16B 109.5
C4 C16 H16C 109.5
H16A C16 H16C 109.5
H16B C16 H16C 109.5
O3 C17 Ru1 176.84(16)

loop_
_geom_bond_atom_site_label_1
_geom_bond_atom_site_label_2
_geom_bond_distance
Ru1 C17 1.8319(18)
Ru1 N1 2.2184(14)
Ru1 P1 2.3249(4)
Ru1 P2 2.3282(4)
Ru1 Cl1 2.5477(4)
Ru1 H38 1.543(18)
P1 O1 1.6306(12)
P1 C2 1.8416(17)
P1 C1 1.8454(17)
P2 O2 1.6366(12)
P2 C4 1.8372(17)
P2 C3 1.8508(17)
O1 C5 1.435(2)
O2 C7 1.440(2)
O3 C17 1.154(2)
N1 C8 1.482(2)
N1 C6 1.487(2)
N1 H1B 0.9300
C1 C9 1.524(3)
C1 C10 1.524(3)
C1 H1A 1.0000
C2 C12 1.527(3)
C2 C11 1.527(3)
C2 H2A 1.0000
C3 C13 1.529(3)
C3 C14 1.530(3)
C3 H3A 1.0000
C4 C16 1.529(2)
C4 C15 1.530(2)
C4 H4A 1.0000
C5 C6 1.501(3)
C5 H5A 0.9900
C5 H5B 0.9900
C6 H6A 0.9900
C6 H6B 0.9900
C7 C8 1.509(3)
C7 H7A 0.9900
C7 H7B 0.9900
C8 H8A 0.9900
C8 H8B 0.9900
C9 H9A 0.9800
C9 H9B 0.9800
C9 H9C 0.9800
C10 H10A 0.9800
C10 H10B 0.9800
C10 H10C 0.9800
C11 H11A 0.9800
C11 H11B 0.9800
C11 H11C 0.9800
C12 H12A 0.9800
C12 H12B 0.9800
C12 H12C 0.9800
C13 H13A 0.9800
C13 H13B 0.9800
C13 H13C 0.9800
C14 H14A 0.9800
C14 H14B 0.9800
C14 H14C 0.9800
C15 H15A 0.9800
C15 H15B 0.9800
C15 H15C 0.9800
C16 H16A 0.9800
C16 H16B 0.9800
C16 H16C 0.9800
